data_2004934
loop_
_publ_author_name
'Silver, J.'
'Martin, S.'
'Marsh, P. J.'
'Frampton, C. S.'

_publ_section_title
;
 <i>n</i>-Undecylammonium Chloride Monohydrate
;
_journal_issue 5
_journal_name_full 'Acta Crystallographica Section C'
_journal_page_first 1261
_journal_page_last 1263
_journal_paper_doi 10.1107/S0108270195015770
_journal_volume 52
_journal_year 1996
_chemical_formula_iupac 'C11 H26 N 1+,Cl 1-, H2 O1'
_chemical_formula_moiety '(C11 H26 N 1+),(Cl 1-),(H2 O)'
_chemical_formula_sum 'C11 H28 Cl N O'
_chemical_formula_weight 225.80
_space_group_IT_number 14
_symmetry_cell_setting monoclinic
_symmetry_space_group_name_Hall '-P 2yab'
_symmetry_space_group_name_H-M 'P 1 21/a 1'
_cell_angle_alpha 90.
_cell_angle_beta 107.34(1)
_cell_angle_gamma 90.
_cell_formula_units_Z 4
_cell_length_a 7.701(2)
_cell_length_b 40.020(5)
_cell_length_c 4.6437(6)
_cell_measurement_reflns_used 20
_cell_measurement_temperature 123.0
_cell_measurement_theta_max 20.8
_cell_measurement_theta_min 18.8
_cell_volume 1366.1(4)
_computing_cell_refinement 'MSC/AFC Diffractometer Control Software'
_computing_data_collection
;
MSC/AFC Diffractometer Control Software
(Molecular Structure Corporation, 1993a)
;
_computing_data_reduction 'TEXSAN (Molecular Structure Corporation, 1993b)'
_computing_molecular_graphics TEXSAN
_computing_publication_material TEXSAN
_computing_structure_refinement TEXSAN
_computing_structure_solution 'SHELXS86 (Sheldrick, 1990)'
_diffrn_ambient_temperature 123.0
_diffrn_measurement_device 'Rigaku AFC-7R'
_diffrn_measurement_method \w
_diffrn_radiation_monochromator graphite
_diffrn_radiation_source 'RU200 Rigaku rotating Mo anode'
_diffrn_radiation_type MoK\a
_diffrn_radiation_wavelength 0.7107
_diffrn_reflns_av_R_equivalents 0.0213
_diffrn_reflns_av_sigmaI/netI 0.0375
_diffrn_reflns_limit_h_max 9
_diffrn_reflns_limit_h_min 0
_diffrn_reflns_limit_k_max 51
_diffrn_reflns_limit_k_min 0
_diffrn_reflns_limit_l_max 5
_diffrn_reflns_limit_l_min -5
_diffrn_reflns_number 3227
_diffrn_reflns_theta_max 27.0
_diffrn_reflns_theta_min 2.82
_diffrn_standards_decay_% none
_diffrn_standards_interval_count 150
_diffrn_standards_number 3
_exptl_absorpt_coefficient_mu 0.256
_exptl_absorpt_correction_type none
_exptl_crystal_colour colourless
_exptl_crystal_density_diffrn 1.098
_exptl_crystal_density_method 'not measured'
_exptl_crystal_description prism
_exptl_crystal_F_000 504
_exptl_crystal_size_max 0.34
_exptl_crystal_size_mid 0.28
_exptl_crystal_size_min 0.12
_refine_diff_density_max 0.23
_refine_diff_density_min -0.17
_refine_ls_extinction_method none
_refine_ls_goodness_of_fit_obs 1.670
_refine_ls_hydrogen_treatment refall
_refine_ls_matrix_type full
_refine_ls_number_parameters 239
_refine_ls_number_reflns 2301
_refine_ls_R_factor_obs 0.0293
_refine_ls_shift/esd_max <0.001
_refine_ls_shift/esd_mean 0.0000
_refine_ls_structure_factor_coef F
_refine_ls_weighting_scheme 'sigma; w = 1/\s^2^(F)'
_refine_ls_wR_factor_obs 0.0324
_reflns_number_observed 2301
_reflns_number_total 3023
_reflns_observed_criterion I>2.5\s(I)
_cod_data_source_file cf1038.cif
_cod_data_source_block cf1038
_cod_original_sg_symbol_H-M 'P 21/a'
_cod_database_code 2004934

loop_
_symmetry_equiv_pos_as_xyz
'   +x,   +y,   +z'
'1/2-x,1/2+y,   -z'
'   -x,   -y,   -z'
'1/2+x,1/2-y,   +z'

loop_
_atom_site_aniso_label
_atom_site_aniso_U_11
_atom_site_aniso_U_22
_atom_site_aniso_U_33
_atom_site_aniso_U_12
_atom_site_aniso_U_13
_atom_site_aniso_U_23
Cl(1) 0.0227(2) 0.0219(2) 0.0199(2) -0.0011(2) 0.00520(10) -0.0020(2)
O(1) 0.0229(6) 0.0313(6) 0.0248(6) -0.0036(5) 0.0072(5) -0.0020(5)
N(1) 0.0233(7) 0.0143(6) 0.0201(7) -0.0012(5) 0.0051(6) -0.0007(5)
C(1) 0.0232(8) 0.0157(7) 0.0193(8) -0.0001(6) 0.0076(6) 0.0009(6)
C(2) 0.0214(8) 0.0146(7) 0.0184(7) -0.0005(6) 0.0053(6) -0.0006(6)
C(3) 0.0232(8) 0.0162(7) 0.0211(8) -0.0008(6) 0.0085(7) 0.0015(6)
C(4) 0.0210(8) 0.0150(7) 0.0202(8) -0.0005(6) 0.0068(6) -0.0003(6)
C(5) 0.0206(8) 0.0156(7) 0.0202(8) -0.0009(6) 0.0074(6) 0.0014(6)
C(6) 0.0207(8) 0.0155(7) 0.0199(8) -0.0002(6) 0.0072(6) 0.0000(6)
C(7) 0.0211(8) 0.0150(7) 0.0200(8) -0.0006(6) 0.0077(6) 0.0008(6)
C(8) 0.0208(8) 0.0153(7) 0.0202(8) -0.0002(6) 0.0073(6) 0.0001(6)
C(9) 0.0195(7) 0.0155(7) 0.0207(8) 0.0001(6) 0.0071(6) 0.0001(6)
C(10) 0.0239(8) 0.0172(8) 0.0240(8) 0.0002(6) 0.0082(7) -0.0012(6)
C(11) 0.0304(9) 0.0158(8) 0.0360(10) -0.0007(7) 0.0105(8) -0.0010(7)

loop_
_atom_site_label
_atom_site_fract_x
_atom_site_fract_y
_atom_site_fract_z
_atom_site_U_iso_or_equiv
_atom_site_thermal_displace_type
Cl(1) 0.94496(5) 0.275428(9) 0.73053(8) 0.0218 Uani
O(1) 1.1789(2) 0.19908(3) 0.1058(3) 0.0263 Uani
N(1) 0.8487(2) 0.22028(3) 0.2049(3) 0.0195 Uani
C(1) 0.8150(2) 0.18983(4) 0.3663(3) 0.0191 Uani
C(2) 0.7934(2) 0.15907(4) 0.1690(3) 0.0183 Uani
C(3) 0.7611(2) 0.12778(4) 0.3331(3) 0.0198 Uani
C(4) 0.7714(2) 0.09565(4) 0.1645(3) 0.0186 Uani
C(5) 0.7455(2) 0.06414(4) 0.3313(3) 0.0185 Uani
C(6) 0.7629(2) 0.03190(4) 0.1665(3) 0.0185 Uani
C(7) 0.7390(2) 0.00035(4) 0.3338(3) 0.0184 Uani
C(8) 0.7566(2) -0.03184(4) 0.1694(3) 0.0185 Uani
C(9) 0.7315(2) -0.06341(4) 0.3348(3) 0.0183 Uani
C(10) 0.7481(2) -0.09552(4) 0.1699(3) 0.0215 Uani
C(11) 0.7212(2) -0.12701(4) 0.3342(4) 0.0274 Uani
H(1) 0.874(2) 0.2390(5) 0.351(4) 0.042(5) Uiso
H(2) 0.748(3) 0.2259(4) 0.041(4) 0.037(5) Uiso
H(3) 0.946(3) 0.2173(5) 0.133(4) 0.041(6) Uiso
H(4) 0.921(2) 0.1871(4) 0.544(4) 0.028(5) Uiso
H(5) 0.702(2) 0.1949(4) 0.430(4) 0.024(4) Uiso
H(6) 0.691(2) 0.1631(4) -0.021(4) 0.028(4) Uiso
H(7) 0.905(2) 0.1560(4) 0.102(4) 0.028(4) Uiso
H(8) 0.852(2) 0.1270(4) 0.537(4) 0.027(5) Uiso
H(9) 0.642(2) 0.1297(4) 0.369(4) 0.025(4) Uiso
H(10) 0.680(2) 0.0966(4) -0.033(4) 0.028(5) Uiso
H(11) 0.892(2) 0.0945(4) 0.120(4) 0.030(5) Uiso
H(12) 0.838(2) 0.0637(4) 0.532(4) 0.027(4) Uiso
H(13) 0.624(2) 0.0648(4) 0.366(4) 0.023(4) Uiso
H(14) 0.671(2) 0.0320(4) -0.032(4) 0.023(4) Uiso
H(15) 0.884(2) 0.0312(4) 0.128(4) 0.026(5) Uiso
H(16) 0.830(2) 0.0004(4) 0.534(4) 0.026(4) Uiso
H(17) 0.613(2) 0.0015(4) 0.370(4) 0.027(5) Uiso
H(18) 0.670(2) -0.0321(4) -0.030(4) 0.026(4) Uiso
H(19) 0.879(2) -0.0325(4) 0.136(4) 0.025(4) Uiso
H(20) 0.825(2) -0.0636(4) 0.532(4) 0.030(5) Uiso
H(21) 0.610(2) -0.0627(4) 0.373(3) 0.023(4) Uiso
H(22) 0.658(2) -0.0949(4) -0.027(4) 0.027(5) Uiso
H(23) 0.872(2) -0.0961(4) 0.139(4) 0.027(4) Uiso
H(24) 0.810(2) -0.1292(4) 0.530(4) 0.034(5) Uiso
H(25) 0.594(3) -0.1275(5) 0.363(4) 0.054(6) Uiso
H(26) 0.733(2) -0.1470(5) 0.227(4) 0.041(5) Uiso
H(27) 1.254(3) 0.2007(5) 0.282(5) 0.045(6) Uiso
H(28) 1.240(3) 0.2038(5) -0.019(5) 0.055(7) Uiso

loop_
_atom_type_symbol
_atom_type_scat_dispersion_real
_atom_type_scat_dispersion_imag
_atom_type_scat_source
C 0.003 0.002 'International Tables'
H 0.000 0.000 'International Tables'
N 0.006 0.003 'International Tables'
O 0.011 0.006 'International Tables'
Cl 0.148 0.159 'International Tables'

loop_
_geom_angle_atom_site_label_1
_geom_angle_atom_site_label_2
_geom_angle_atom_site_label_3
_geom_angle
_geom_angle_publ_flag
N(1) C(1) C(2) 111.30(10) yes
C(1) C(2) C(3) 111.70(10) yes
C(2) C(3) C(4) 113.30(10) yes
C(3) C(4) C(5) 113.80(10) yes
C(4) C(5) C(6) 113.60(10) yes
C(5) C(6) C(7) 113.80(10) yes
C(6) C(7) C(8) 113.80(10) yes
C(7) C(8) C(9) 113.90(10) yes
C(8) C(9) C(10) 113.90(10) yes
C(9) C(10) C(11) 113.80(10) yes

loop_
_geom_bond_atom_site_label_1
_geom_bond_atom_site_label_2
_geom_bond_distance
_geom_bond_publ_flag
N(1) C(1) 1.494(2) yes
C(1) C(2) 1.514(2) yes
C(2) C(3) 1.525(2) yes
C(3) C(4) 1.520(2) yes
C(4) C(5) 1.524(2) yes
C(5) C(6) 1.526(2) yes
C(6) C(7) 1.522(2) yes
C(7) C(8) 1.524(2) yes
C(8) C(9) 1.521(2) yes
C(9) C(10) 1.521(2) yes
C(10) C(11) 1.519(2) yes

loop_
_geom_contact_atom_site_label_1
_geom_contact_atom_site_label_2
_geom_contact_distance
_geom_contact_site_symmetry_2
_geom_contact_publ_flag
Cl(1) N(1) 3.2090(10) . yes
Cl(1) N(1) 3.235(2) 4_556 yes
Cl(1) N(1) 3.3530(10) 1_556 yes
O(1) N(1) 2.845(2) . yes
Cl(1) O(1) 3.1800(10) 4_455 yes
Cl(1) O(1) 3.2260(10) 4_456 yes

loop_
_geom_torsion_atom_site_label_1
_geom_torsion_atom_site_label_2
_geom_torsion_atom_site_label_3
_geom_torsion_atom_site_label_4
_geom_torsion
_geom_torsion_publ_flag
N(1) C(1) C(2) C(3) 179.40(10) yes
C(1) C(2) C(3) C(4) -170.00(10) yes
C(2) C(3) C(4) C(5) 178.10(10) yes
C(3) C(4) C(5) C(6) -177.90(10) yes
C(4) C(5) C(6) C(7) 179.40(10) yes
C(5) C(6) C(7) C(8) -179.90(10) yes
C(6) C(7) C(8) C(9) -179.60(10) yes
C(7) C(8) C(9) C(10) 179.70(10) yes
C(8) C(9) C(10) C(11) -179.40(10) yes
